data_1549471
loop_
_publ_author_name
'Chen, Chang-Hong'
'Gabba\"i, Fran\,cois P'

_publ_section_title
;
 Large-bite diboranes for the \m(1,2) complexation of hydrazine and
 cyanide.
;
_journal_issue 29
_journal_name_full 'Chemical science'
_journal_page_first 6210
_journal_page_last 6218
_journal_paper_doi 10.1039/c8sc01877d
_journal_volume 9
_journal_year 2018
_chemical_formula_moiety 'C56 H56 B2'
_chemical_formula_sum 'C56 H56 B2'
_chemical_formula_weight 750.62
_space_group_crystal_system monoclinic
_space_group_IT_number 14
_space_group_name_Hall '-P 2ybc'
_space_group_name_H-M_alt 'P 1 21/c 1'
_symmetry_space_group_name_Hall '-P 2ybc'
_symmetry_space_group_name_H-M 'P 1 21/c 1'
_atom_sites_solution_hydrogens geom
_audit_creation_date 2017-04-10
_audit_creation_method
;
Olex2 1.2
(compiled 2017.03.28 svn.r3405 for OlexSys, GUI svn.r5335)
;
_audit_update_record
;
2018-03-02 deposited with the CCDC.
2018-05-28 downloaded from the CCDC.
;
_cell_angle_alpha 90
_cell_angle_beta 93.290(4)
_cell_angle_gamma 90
_cell_formula_units_Z 4
_cell_length_a 11.785(3)
_cell_length_b 19.051(5)
_cell_length_c 19.029(5)
_cell_measurement_reflns_used 4594
_cell_measurement_temperature 110
_cell_measurement_theta_max 26.262
_cell_measurement_theta_min 2.345
_cell_volume 4265.3(19)
_computing_cell_refinement 'SAINT v8.34A (Bruker, 2013)'
_computing_data_reduction 'SAINT v8.34A (Bruker, 2013)'
_computing_molecular_graphics 'Olex2 (Dolomanov et al., 2009)'
_computing_publication_material 'Olex2 (Dolomanov et al., 2009)'
_computing_structure_refinement 'XL (Sheldrick, 2008)'
_diffrn_ambient_temperature 110
_diffrn_measured_fraction_theta_full 1.000
_diffrn_measured_fraction_theta_max 0.995
_diffrn_measurement_device_type 'Bruker APEX-II CCD'
_diffrn_measurement_method '\f and \w scans'
_diffrn_radiation_type MoK\a
_diffrn_radiation_wavelength 0.71073
_diffrn_reflns_av_R_equivalents 0.1188
_diffrn_reflns_av_unetI/netI 0.1082
_diffrn_reflns_Laue_measured_fraction_full 1.000
_diffrn_reflns_Laue_measured_fraction_max 0.995
_diffrn_reflns_limit_h_max 15
_diffrn_reflns_limit_h_min -15
_diffrn_reflns_limit_k_max 24
_diffrn_reflns_limit_k_min -24
_diffrn_reflns_limit_l_max 24
_diffrn_reflns_limit_l_min -24
_diffrn_reflns_number 48875
_diffrn_reflns_point_group_measured_fraction_full 1.000
_diffrn_reflns_point_group_measured_fraction_max 0.995
_diffrn_reflns_theta_full 25.242
_diffrn_reflns_theta_max 27.566
_diffrn_reflns_theta_min 1.514
_diffrn_standards_number 0
_exptl_absorpt_coefficient_mu 0.065
_exptl_absorpt_correction_T_max 0.7456
_exptl_absorpt_correction_T_min 0.6960
_exptl_absorpt_correction_type multi-scan
_exptl_absorpt_process_details
'SADABS-2014/5 (Bruker,2014/5) was used for absorption correction. wR2(int) was 0.0749 before and 0.0634 after correction. The Ratio of minimum to maximum transmission is 0.9335. The \l/2 correction factor is 0.00150.'
_exptl_crystal_colour colourless
_exptl_crystal_colour_primary colourless
_exptl_crystal_density_diffrn 1.169
_exptl_crystal_description plate
_exptl_crystal_F_000 1608
_exptl_crystal_size_max 0.4
_exptl_crystal_size_mid 0.18
_exptl_crystal_size_min 0.1
_refine_diff_density_max 0.313
_refine_diff_density_min -0.256
_refine_diff_density_rms 0.056
_refine_ls_extinction_method none
_refine_ls_goodness_of_fit_ref 1.010
_refine_ls_hydrogen_treatment riding
_refine_ls_matrix_type full
_refine_ls_number_parameters 535
_refine_ls_number_reflns 9827
_refine_ls_number_restraints 0
_refine_ls_restrained_S_all 1.010
_refine_ls_R_factor_all 0.1521
_refine_ls_R_factor_gt 0.0727
_refine_ls_shift/su_max 0.000
_refine_ls_shift/su_mean 0.000
_refine_ls_structure_factor_coef Fsqd
_refine_ls_weighting_details 'w=1/[\s^2^(Fo^2^)+(0.0405P)^2^+2.8565P] where P=(Fo^2^+2Fc^2^)/3'
_refine_ls_weighting_scheme calc
_refine_ls_wR_factor_gt 0.1230
_refine_ls_wR_factor_ref 0.1540
_reflns_Friedel_coverage 0.000
_reflns_number_gt 5428
_reflns_number_total 9827
_reflns_threshold_expression 'I > 2\s(I)'
_cod_data_source_file c8sc01877d2.cif
_cod_data_source_block 2
_cod_depositor_comments 'Adding full bibliography for 1549471--1549474.cif.'
_cod_original_cell_volume 4265.4(18)
_cod_database_code 1549471
_shelx_shelxl_version_number 2014/7
_shelx_space_group_comment
;
The symmetry employed for this shelxl refinement is uniquely defined
by the following loop, which should always be used as a source of
symmetry information in preference to the above space-group names.
They are only intended as comments.
;
_olex2_refinement_description
;
1. Fixed Uiso
 At 1.2 times of:
  All C(H) groups
 At 1.5 times of:
  All C(H,H,H) groups
2.a Ternary CH refined with riding coordinates:
 C19(H19), C20(H20)
2.b Aromatic/amide H refined with riding coordinates:
 C2(H2), C3(H3), C4(H4), C9(H9), C10(H10), C11(H11), C14(H14), C15(H15),
 C16(H16), C17(H17), C23(H23), C25(H25), C32(H32), C34(H34), C41(H41), C43(H43),
  C50(H50), C52(H52)
2.c Idealised Me refined as rotating group:
 C27(H27A,H27B,H27C), C28(H28A,H28B,H28C), C29(H29A,H29B,H29C), C36(H36A,H36B,
 H36C), C37(H37A,H37B,H37C), C38(H38A,H38B,H38C), C45(H45A,H45B,H45C), C46(H46A,
 H46B,H46C), C47(H47A,H47B,H47C), C54(H54A,H54B,H54C), C55(H55A,H55B,H55C),
 C56(H56A,H56B,H56C)
;
_olex2_submission_special_instructions 'No special instructions were received'

loop_
_space_group_symop_operation_xyz
'x, y, z'
'-x, y+1/2, -z+1/2'
'-x, -y, -z'
'x, -y-1/2, z-1/2'

loop_
_atom_site_label
_atom_site_type_symbol
_atom_site_fract_x
_atom_site_fract_y
_atom_site_fract_z
_atom_site_U_iso_or_equiv
_atom_site_adp_type
_atom_site_occupancy
_atom_site_site_symmetry_order
_atom_site_calc_flag
_atom_site_refinement_flags_posn
C1 C 1.1423(2) 0.12105(13) 0.74873(13) 0.0205(6) Uani 1 1 d .
C2 C 1.2517(2) 0.13293(13) 0.72448(14) 0.0260(6) Uani 1 1 d .
H2 H 1.3139 0.1307 0.7568 0.031 Uiso 1 1 calc R
C3 C 1.2707(2) 0.14760(14) 0.65550(14) 0.0298(7) Uani 1 1 d .
H3 H 1.3443 0.1550 0.6419 0.036 Uiso 1 1 calc R
C4 C 1.1800(2) 0.15130(14) 0.60645(14) 0.0271(6) Uani 1 1 d .
H4 H 1.1919 0.1613 0.5596 0.033 Uiso 1 1 calc R
C5 C 1.0712(2) 0.13990(13) 0.62763(13) 0.0211(6) Uani 1 1 d .
C6 C 1.0507(2) 0.12666(12) 0.69830(13) 0.0190(5) Uani 1 1 d .
C7 C 0.8622(2) 0.18292(12) 0.67845(12) 0.0170(5) Uani 1 1 d .
C8 C 0.7830(2) 0.22579(12) 0.71089(12) 0.0170(5) Uani 1 1 d .
C9 C 0.7455(2) 0.28578(13) 0.67303(13) 0.0220(6) Uani 1 1 d .
H9 H 0.6984 0.3175 0.6944 0.026 Uiso 1 1 calc R
C10 C 0.7764(2) 0.29918(14) 0.60505(13) 0.0267(6) Uani 1 1 d .
H10 H 0.7501 0.3394 0.5816 0.032 Uiso 1 1 calc R
C11 C 0.8464(2) 0.25263(14) 0.57212(13) 0.0263(6) Uani 1 1 d .
H11 H 0.8644 0.2600 0.5257 0.032 Uiso 1 1 calc R
C12 C 0.8890(2) 0.19529(13) 0.60895(12) 0.0209(6) Uani 1 1 d .
C13 C 0.9067(2) 0.06894(14) 0.59228(14) 0.0242(6) Uani 1 1 d .
C14 C 0.8747(2) 0.01840(15) 0.54221(15) 0.0342(7) Uani 1 1 d .
H14 H 0.8891 0.0249 0.4951 0.041 Uiso 1 1 calc R
C15 C 0.8206(2) -0.04200(16) 0.56404(18) 0.0414(8) Uani 1 1 d .
H15 H 0.7979 -0.0758 0.5309 0.050 Uiso 1 1 calc R
C16 C 0.8001(2) -0.05264(15) 0.63374(17) 0.0373(8) Uani 1 1 d .
H16 H 0.7640 -0.0935 0.6471 0.045 Uiso 1 1 calc R
C17 C 0.8329(2) -0.00287(13) 0.68419(15) 0.0269(6) Uani 1 1 d .
H17 H 0.8198 -0.0101 0.7314 0.032 Uiso 1 1 calc R
C18 C 0.8853(2) 0.05766(13) 0.66282(13) 0.0211(6) Uani 1 1 d .
C19 C 0.9238(2) 0.11841(12) 0.70997(13) 0.0181(5) Uani 1 1 d .
H19 H 0.9086 0.1107 0.7595 0.022 Uiso 1 1 calc R
C20 C 0.9643(2) 0.13904(14) 0.57965(13) 0.0247(6) Uani 1 1 d .
H20 H 0.9793 0.1467 0.5301 0.030 Uiso 1 1 calc R
C21 C 1.2237(2) 0.12656(13) 0.88317(13) 0.0202(6) Uani 1 1 d .
C22 C 1.3014(2) 0.08558(14) 0.92506(13) 0.0248(6) Uani 1 1 d .
C23 C 1.3785(2) 0.11813(15) 0.97268(14) 0.0307(7) Uani 1 1 d .
H23 H 1.4313 0.0906 0.9983 0.037 Uiso 1 1 calc R
C24 C 1.3795(2) 0.18982(16) 0.98326(13) 0.0298(7) Uani 1 1 d .
C25 C 1.3026(2) 0.22942(14) 0.94296(13) 0.0267(6) Uani 1 1 d .
H25 H 1.3015 0.2778 0.9496 0.032 Uiso 1 1 calc R
C26 C 1.2270(2) 0.20000(13) 0.89304(13) 0.0238(6) Uani 1 1 d .
C27 C 1.3051(2) 0.00685(14) 0.91827(15) 0.0344(7) Uani 1 1 d .
H27A H 1.2357 -0.0128 0.9335 0.052 Uiso 1 1 calc GR
H27B H 1.3682 -0.0112 0.9469 0.052 Uiso 1 1 calc GR
H27C H 1.3139 -0.0056 0.8700 0.052 Uiso 1 1 calc GR
C28 C 1.4614(3) 0.22382(17) 1.03694(15) 0.0433(8) Uani 1 1 d .
H28A H 1.4214 0.2374 1.0773 0.065 Uiso 1 1 calc GR
H28B H 1.4945 0.2646 1.0167 0.065 Uiso 1 1 calc GR
H28C H 1.5204 0.1911 1.0510 0.065 Uiso 1 1 calc GR
C29 C 1.1487(2) 0.24854(14) 0.85070(15) 0.0329(7) Uani 1 1 d .
H29A H 1.1835 0.2618 0.8083 0.049 Uiso 1 1 calc GR
H29B H 1.1347 0.2898 0.8779 0.049 Uiso 1 1 calc GR
H29C H 1.0781 0.2250 0.8390 0.049 Uiso 1 1 calc GR
C30 C 1.0599(2) 0.02897(13) 0.84112(13) 0.0213(6) Uani 1 1 d .
C31 C 0.9827(2) 0.03216(13) 0.89522(14) 0.0266(6) Uani 1 1 d .
C32 C 0.9117(2) -0.02389(15) 0.90696(16) 0.0367(7) Uani 1 1 d .
H32 H 0.8584 -0.0198 0.9409 0.044 Uiso 1 1 calc R
C33 C 0.9179(2) -0.08597(15) 0.86933(16) 0.0357(7) Uani 1 1 d .
C34 C 0.9957(2) -0.08967(14) 0.81794(15) 0.0321(7) Uani 1 1 d .
H34 H 1.0019 -0.1313 0.7930 0.038 Uiso 1 1 calc R
C35 C 1.0652(2) -0.03357(13) 0.80198(14) 0.0250(6) Uani 1 1 d .
C36 C 0.9746(3) 0.09750(15) 0.93971(16) 0.0404(8) Uani 1 1 d .
H36A H 1.0472 0.1070 0.9632 0.061 Uiso 1 1 calc GR
H36B H 0.9191 0.0904 0.9740 0.061 Uiso 1 1 calc GR
H36C H 0.9523 0.1365 0.9101 0.061 Uiso 1 1 calc GR
C37 C 0.8427(3) -0.14799(17) 0.8845(2) 0.0601(10) Uani 1 1 d .
H37A H 0.8712 -0.1708 0.9269 0.090 Uiso 1 1 calc GR
H37B H 0.8426 -0.1805 0.8460 0.090 Uiso 1 1 calc GR
H37C H 0.7666 -0.1319 0.8902 0.090 Uiso 1 1 calc GR
C38 C 1.1453(2) -0.04321(14) 0.74376(14) 0.0318(7) Uani 1 1 d .
H38A H 1.1092 -0.0275 0.7001 0.048 Uiso 1 1 calc GR
H38B H 1.1646 -0.0920 0.7400 0.048 Uiso 1 1 calc GR
H38C H 1.2131 -0.0163 0.7541 0.048 Uiso 1 1 calc GR
C39 C 0.6705(2) 0.26973(13) 0.82212(12) 0.0194(6) Uani 1 1 d .
C40 C 0.7497(2) 0.31094(13) 0.86177(13) 0.0216(6) Uani 1 1 d .
C41 C 0.7140(2) 0.36540(13) 0.90351(14) 0.0293(7) Uani 1 1 d .
H41 H 0.7680 0.3912 0.9301 0.035 Uiso 1 1 calc R
C42 C 0.6002(3) 0.38246(14) 0.90671(14) 0.0307(7) Uani 1 1 d .
C43 C 0.5223(2) 0.34247(14) 0.86717(14) 0.0277(6) Uani 1 1 d .
H43 H 0.4455 0.3535 0.8683 0.033 Uiso 1 1 calc R
C44 C 0.5541(2) 0.28638(13) 0.82578(13) 0.0229(6) Uani 1 1 d .
C45 C 0.8746(2) 0.29554(14) 0.86221(14) 0.0272(6) Uani 1 1 d .
H45A H 0.8917 0.2552 0.8911 0.041 Uiso 1 1 calc GR
H45B H 0.9166 0.3352 0.8807 0.041 Uiso 1 1 calc GR
H45C H 0.8954 0.2863 0.8150 0.041 Uiso 1 1 calc GR
C46 C 0.5626(3) 0.44195(17) 0.95112(16) 0.0503(9) Uani 1 1 d .
H46A H 0.5983 0.4381 0.9976 0.075 Uiso 1 1 calc GR
H46B H 0.4815 0.4403 0.9538 0.075 Uiso 1 1 calc GR
H46C H 0.5837 0.4857 0.9304 0.075 Uiso 1 1 calc GR
C47 C 0.4639(2) 0.24604(15) 0.78522(16) 0.0349(7) Uani 1 1 d .
H47A H 0.4857 0.2393 0.7378 0.052 Uiso 1 1 calc GR
H47B H 0.3936 0.2716 0.7846 0.052 Uiso 1 1 calc GR
H47C H 0.4542 0.2012 0.8071 0.052 Uiso 1 1 calc GR
C48 C 0.6580(2) 0.13175(12) 0.78282(13) 0.0195(5) Uani 1 1 d .
C49 C 0.6521(2) 0.10129(13) 0.85028(13) 0.0231(6) Uani 1 1 d .
C50 C 0.6102(2) 0.03342(14) 0.85711(14) 0.0304(7) Uani 1 1 d .
H50 H 0.6114 0.0132 0.9016 0.036 Uiso 1 1 calc R
C51 C 0.5670(2) -0.00497(14) 0.80008(15) 0.0297(7) Uani 1 1 d .
C52 C 0.5650(2) 0.02681(14) 0.73467(14) 0.0275(6) Uani 1 1 d .
H52 H 0.5318 0.0030 0.6961 0.033 Uiso 1 1 calc R
C53 C 0.6107(2) 0.09299(13) 0.72436(13) 0.0214(6) Uani 1 1 d .
C54 C 0.6856(3) 0.14036(14) 0.91713(13) 0.0343(7) Uani 1 1 d .
H54A H 0.7544 0.1661 0.9111 0.051 Uiso 1 1 calc GR
H54B H 0.6976 0.1075 0.9551 0.051 Uiso 1 1 calc GR
H54C H 0.6261 0.1724 0.9278 0.051 Uiso 1 1 calc GR
C55 C 0.5235(3) -0.07836(15) 0.80899(16) 0.0453(8) Uani 1 1 d .
H55A H 0.5814 -0.1114 0.7980 0.068 Uiso 1 1 calc GR
H55B H 0.4575 -0.0856 0.7779 0.068 Uiso 1 1 calc GR
H55C H 0.5038 -0.0851 0.8568 0.068 Uiso 1 1 calc GR
C56 C 0.6025(2) 0.12081(14) 0.65000(13) 0.0263(6) Uani 1 1 d .
H56A H 0.5903 0.1706 0.6508 0.039 Uiso 1 1 calc GR
H56B H 0.5401 0.0986 0.6241 0.039 Uiso 1 1 calc GR
H56C H 0.6718 0.1109 0.6278 0.039 Uiso 1 1 calc GR
B1 B 1.1388(2) 0.09300(15) 0.82582(15) 0.0201(6) Uani 1 1 d .
B2 B 0.7081(2) 0.20738(15) 0.77413(14) 0.0184(6) Uani 1 1 d .

loop_
_atom_site_aniso_label
_atom_site_aniso_U_11
_atom_site_aniso_U_22
_atom_site_aniso_U_33
_atom_site_aniso_U_23
_atom_site_aniso_U_13
_atom_site_aniso_U_12
C1 0.0191(13) 0.0181(13) 0.0243(14) -0.0029(11) 0.0018(11) -0.0011(11)
C2 0.0213(14) 0.0282(15) 0.0282(15) -0.0035(12) -0.0007(12) -0.0040(12)
C3 0.0204(15) 0.0375(17) 0.0324(16) -0.0055(13) 0.0083(12) -0.0049(13)
C4 0.0285(16) 0.0335(16) 0.0200(14) -0.0020(12) 0.0068(12) 0.0000(13)
C5 0.0216(14) 0.0214(14) 0.0205(13) -0.0028(11) 0.0034(11) 0.0023(11)
C6 0.0179(13) 0.0168(13) 0.0223(13) -0.0024(10) 0.0018(11) 0.0008(11)
C7 0.0180(13) 0.0154(13) 0.0175(13) -0.0023(10) -0.0012(10) -0.0019(10)
C8 0.0175(13) 0.0153(13) 0.0176(12) -0.0041(10) -0.0023(10) -0.0016(10)
C9 0.0245(15) 0.0184(14) 0.0230(14) -0.0022(11) -0.0007(11) 0.0003(11)
C10 0.0306(16) 0.0251(15) 0.0239(14) 0.0063(12) -0.0017(12) 0.0044(12)
C11 0.0276(15) 0.0356(16) 0.0159(13) 0.0032(12) 0.0019(11) 0.0019(13)
C12 0.0203(14) 0.0249(14) 0.0175(13) -0.0013(11) 0.0002(10) 0.0009(11)
C13 0.0171(14) 0.0268(15) 0.0281(15) -0.0093(12) -0.0044(11) 0.0090(11)
C14 0.0254(16) 0.0443(19) 0.0321(16) -0.0173(14) -0.0064(13) 0.0149(14)
C15 0.0300(17) 0.0342(18) 0.059(2) -0.0287(16) -0.0073(16) 0.0040(14)
C16 0.0266(16) 0.0226(16) 0.062(2) -0.0130(15) -0.0062(15) 0.0013(13)
C17 0.0188(14) 0.0208(14) 0.0408(17) -0.0040(13) -0.0010(12) 0.0027(12)
C18 0.0140(13) 0.0230(14) 0.0261(14) -0.0069(11) -0.0021(11) 0.0073(11)
C19 0.0187(13) 0.0190(13) 0.0165(13) -0.0006(10) -0.0004(10) 0.0015(11)
C20 0.0233(14) 0.0354(16) 0.0157(13) -0.0018(11) 0.0052(11) 0.0047(12)
C21 0.0175(13) 0.0233(14) 0.0200(13) -0.0015(11) 0.0025(10) -0.0007(11)
C22 0.0223(15) 0.0292(15) 0.0231(14) 0.0002(12) 0.0022(11) 0.0029(12)
C23 0.0233(15) 0.0434(19) 0.0246(15) -0.0009(13) -0.0050(12) 0.0015(13)
C24 0.0241(15) 0.0446(19) 0.0208(14) -0.0067(13) 0.0025(12) -0.0096(14)
C25 0.0250(15) 0.0274(15) 0.0284(15) -0.0069(12) 0.0069(12) -0.0051(12)
C26 0.0200(14) 0.0267(15) 0.0251(14) -0.0026(12) 0.0042(11) -0.0033(12)
C27 0.0339(17) 0.0334(17) 0.0350(17) 0.0043(13) -0.0078(13) 0.0079(14)
C28 0.0370(19) 0.058(2) 0.0338(17) -0.0107(16) -0.0064(14) -0.0126(16)
C29 0.0302(16) 0.0234(15) 0.0447(18) -0.0032(13) -0.0007(14) 0.0005(13)
C30 0.0178(13) 0.0203(14) 0.0250(14) 0.0022(11) -0.0040(11) 0.0015(11)
C31 0.0246(15) 0.0218(15) 0.0337(16) 0.0071(12) 0.0056(12) 0.0066(12)
C32 0.0334(17) 0.0313(17) 0.0468(19) 0.0109(14) 0.0137(14) 0.0031(14)
C33 0.0289(17) 0.0285(17) 0.0490(19) 0.0120(14) -0.0030(15) -0.0047(13)
C34 0.0370(18) 0.0203(15) 0.0379(17) -0.0010(13) -0.0063(14) -0.0018(13)
C35 0.0239(15) 0.0215(14) 0.0288(15) 0.0007(12) -0.0059(12) -0.0003(12)
C36 0.047(2) 0.0307(17) 0.0451(19) 0.0064(14) 0.0203(16) 0.0083(15)
C37 0.054(2) 0.041(2) 0.086(3) 0.0145(19) 0.012(2) -0.0212(18)
C38 0.0410(18) 0.0233(15) 0.0309(16) -0.0064(12) 0.0007(13) -0.0014(13)
C39 0.0217(14) 0.0192(13) 0.0177(13) 0.0003(10) 0.0033(10) 0.0009(11)
C40 0.0259(14) 0.0173(13) 0.0216(14) 0.0001(11) -0.0003(11) 0.0012(11)
C41 0.0411(18) 0.0222(15) 0.0239(15) -0.0072(12) -0.0042(13) 0.0008(13)
C42 0.0447(19) 0.0242(15) 0.0235(15) -0.0038(12) 0.0041(13) 0.0105(14)
C43 0.0245(15) 0.0293(15) 0.0301(15) 0.0015(12) 0.0090(12) 0.0084(13)
C44 0.0239(15) 0.0198(14) 0.0258(14) -0.0005(11) 0.0078(11) 0.0005(11)
C45 0.0291(16) 0.0254(15) 0.0264(15) -0.0012(12) -0.0033(12) -0.0006(12)
C46 0.065(2) 0.048(2) 0.0372(19) -0.0161(16) -0.0030(17) 0.0242(18)
C47 0.0212(15) 0.0327(17) 0.0508(19) -0.0072(14) 0.0044(14) 0.0019(13)
C48 0.0197(13) 0.0179(13) 0.0209(13) -0.0028(11) 0.0018(11) 0.0016(11)
C49 0.0217(14) 0.0234(15) 0.0244(14) -0.0002(11) 0.0034(11) -0.0005(11)
C50 0.0370(17) 0.0278(16) 0.0270(15) 0.0040(12) 0.0082(13) -0.0035(13)
C51 0.0318(16) 0.0225(15) 0.0358(17) -0.0032(13) 0.0092(13) -0.0046(13)
C52 0.0261(15) 0.0274(16) 0.0294(15) -0.0089(12) 0.0051(12) -0.0027(12)
C53 0.0203(14) 0.0191(14) 0.0251(14) -0.0053(11) 0.0042(11) 0.0019(11)
C54 0.0470(19) 0.0324(17) 0.0234(15) 0.0008(13) 0.0022(13) -0.0130(14)
C55 0.061(2) 0.0302(18) 0.046(2) -0.0047(15) 0.0139(17) -0.0140(16)
C56 0.0242(15) 0.0293(15) 0.0251(15) -0.0074(12) -0.0021(12) 0.0004(12)
B1 0.0197(16) 0.0147(14) 0.0258(16) -0.0017(12) 0.0008(13) 0.0091(12)
B2 0.0172(15) 0.0209(15) 0.0166(14) -0.0001(12) -0.0028(12) 0.0041(12)

loop_
_atom_type_symbol
_atom_type_description
_atom_type_scat_dispersion_real
_atom_type_scat_dispersion_imag
_atom_type_scat_source
C C 0.0033 0.0016 'International Tables Vol C Tables 4.2.6.8 and 6.1.1.4'
H H 0.0000 0.0000 'International Tables Vol C Tables 4.2.6.8 and 6.1.1.4'
B B 0.0013 0.0007 'International Tables Vol C Tables 4.2.6.8 and 6.1.1.4'

loop_
_geom_angle_atom_site_label_1
_geom_angle_atom_site_label_2
_geom_angle_atom_site_label_3
_geom_angle
C2 C1 B1 115.8(2)
C6 C1 C2 116.4(2)
C6 C1 B1 127.3(2)
C3 C2 C1 123.1(2)
C2 C3 C4 119.7(3)
C3 C4 C5 119.3(2)
C4 C5 C6 121.4(2)
C4 C5 C20 125.4(2)
C6 C5 C20 113.2(2)
C1 C6 C19 127.6(2)
C5 C6 C1 120.1(2)
C5 C6 C19 112.3(2)
C8 C7 C19 127.2(2)
C12 C7 C8 120.5(2)
C12 C7 C19 112.2(2)
C7 C8 B2 128.4(2)
C9 C8 C7 116.3(2)
C9 C8 B2 113.5(2)
C10 C9 C8 122.3(2)
C11 C10 C9 119.9(2)
C12 C11 C10 119.1(2)
C7 C12 C20 113.4(2)
C11 C12 C7 121.3(2)
C11 C12 C20 125.2(2)
C14 C13 C18 119.7(3)
C14 C13 C20 127.2(3)
C18 C13 C20 113.1(2)
C15 C14 C13 118.6(3)
C16 C15 C14 121.2(3)
C15 C16 C17 120.5(3)
C18 C17 C16 118.6(3)
C13 C18 C19 112.7(2)
C17 C18 C13 121.3(2)
C17 C18 C19 125.9(2)
C7 C19 C6 107.80(19)
C18 C19 C6 104.68(19)
C18 C19 C7 105.15(19)
C5 C20 C12 104.8(2)
C5 C20 C13 106.1(2)
C12 C20 C13 106.6(2)
C22 C21 B1 122.1(2)
C26 C21 C22 117.4(2)
C26 C21 B1 120.4(2)
C21 C22 C27 121.5(2)
C23 C22 C21 119.9(2)
C23 C22 C27 118.6(2)
C24 C23 C22 122.4(3)
C23 C24 C28 121.5(3)
C25 C24 C23 117.4(2)
C25 C24 C28 121.0(3)
C24 C25 C26 122.5(3)
C21 C26 C29 121.7(2)
C25 C26 C21 120.3(2)
C25 C26 C29 118.0(2)
C31 C30 B1 120.9(2)
C35 C30 C31 118.1(2)
C35 C30 B1 120.9(2)
C30 C31 C36 120.5(2)
C32 C31 C30 120.3(3)
C32 C31 C36 119.1(2)
C31 C32 C33 121.6(3)
C32 C33 C37 121.2(3)
C34 C33 C32 117.8(3)
C34 C33 C37 121.0(3)
C33 C34 C35 122.6(3)
C30 C35 C38 122.7(2)
C34 C35 C30 119.3(3)
C34 C35 C38 117.9(2)
C40 C39 C44 117.7(2)
C40 C39 B2 122.1(2)
C44 C39 B2 120.2(2)
C39 C40 C45 121.0(2)
C41 C40 C39 120.7(2)
C41 C40 C45 118.2(2)
C42 C41 C40 121.8(3)
C41 C42 C46 121.5(3)
C43 C42 C41 117.5(2)
C43 C42 C46 121.0(3)
C42 C43 C44 122.6(3)
C39 C44 C47 121.6(2)
C43 C44 C39 119.6(2)
C43 C44 C47 118.8(2)
C49 C48 C53 117.4(2)
C49 C48 B2 120.7(2)
C53 C48 B2 121.8(2)
C48 C49 C54 122.7(2)
C50 C49 C48 120.1(2)
C50 C49 C54 117.2(2)
C51 C50 C49 122.3(3)
C50 C51 C52 117.5(2)
C50 C51 C55 121.1(3)
C52 C51 C55 121.4(3)
C51 C52 C53 122.5(3)
C48 C53 C56 123.5(2)
C52 C53 C48 119.9(2)
C52 C53 C56 116.5(2)
C1 B1 C21 117.5(2)
C1 B1 C30 119.1(2)
C30 B1 C21 123.1(2)
C8 B2 C39 117.6(2)
C48 B2 C8 121.1(2)
C48 B2 C39 120.7(2)

loop_
_geom_bond_atom_site_label_1
_geom_bond_atom_site_label_2
_geom_bond_distance
C1 C2 1.413(3)
C1 C6 1.406(3)
C1 B1 1.564(4)
C2 C3 1.373(4)
C3 C4 1.380(4)
C4 C5 1.384(3)
C5 C6 1.402(3)
C5 C20 1.513(3)
C6 C19 1.533(3)
C7 C8 1.409(3)
C7 C12 1.397(3)
C7 C19 1.532(3)
C8 C9 1.408(3)
C8 B2 1.572(4)
C9 C10 1.387(3)
C10 C11 1.386(3)
C11 C12 1.377(3)
C12 C20 1.518(3)
C13 C14 1.391(4)
C13 C18 1.397(3)
C13 C20 1.523(4)
C14 C15 1.390(4)
C15 C16 1.377(4)
C16 C17 1.388(4)
C17 C18 1.381(4)
C18 C19 1.518(3)
C21 C22 1.414(3)
C21 C26 1.412(3)
C21 B1 1.574(4)
C22 C23 1.392(4)
C22 C27 1.506(4)
C23 C24 1.380(4)
C24 C25 1.378(4)
C24 C28 1.510(4)
C25 C26 1.383(3)
C26 C29 1.507(4)
C30 C31 1.413(3)
C30 C35 1.409(3)
C30 B1 1.571(4)
C31 C32 1.383(4)
C31 C36 1.511(4)
C32 C33 1.387(4)
C33 C34 1.380(4)
C33 C37 1.515(4)
C34 C35 1.390(4)
C35 C38 1.507(4)
C39 C40 1.406(3)
C39 C44 1.414(3)
C39 B2 1.577(4)
C40 C41 1.387(3)
C40 C45 1.500(3)
C41 C42 1.384(4)
C42 C43 1.382(4)
C42 C46 1.496(4)
C43 C44 1.392(3)
C44 C47 1.491(4)
C48 C49 1.414(3)
C48 C53 1.422(3)
C48 B2 1.570(4)
C49 C50 1.393(3)
C49 C54 1.507(3)
C50 C51 1.382(4)
C51 C52 1.383(4)
C51 C55 1.502(4)
C52 C53 1.389(3)
C53 C56 1.509(3)
